data_7159952
loop_
_publ_author_name
'Arora, Shivani'
'Singh, Tavinder'
'Singh, Anand'

_publ_section_title
;
 Photocatalytic C2-trifluoroethylation and perfluoroalkylation of
 3-substituted indoles using fluoroalkyl halides.
;
_journal_issue 21
_journal_name_full 'Organic &amp; biomolecular chemistry'
_journal_page_first 4278
_journal_page_last 4282
_journal_paper_doi 10.1039/d4ob00392f
_journal_volume 22
_journal_year 2024
_chemical_formula_moiety 'C12 H12 F3 N'
_chemical_formula_sum 'C12 H12 F3 N'
_chemical_formula_weight 227.23
_space_group_crystal_system monoclinic
_space_group_IT_number 14
_space_group_name_Hall '-P 2ybc'
_space_group_name_H-M_alt 'P 1 21/c 1'
_atom_sites_solution_hydrogens mixed
_atom_sites_solution_primary dual
_audit_creation_date 2023-12-19
_audit_creation_method
;
Olex2 1.3
(compiled 2020.11.12 svn.r5f609507 for OlexSys, GUI svn.r6408)
;
_audit_update_record
;
2023-12-29 deposited with the CCDC.	2024-05-15 downloaded from the CCDC.
;
_cell_angle_alpha 90
_cell_angle_beta 113.8790(10)
_cell_angle_gamma 90
_cell_formula_units_Z 4
_cell_length_a 9.4607(3)
_cell_length_b 11.8094(4)
_cell_length_c 10.5546(3)
_cell_measurement_reflns_used 9939
_cell_measurement_temperature 296.15
_cell_measurement_theta_max 28.32
_cell_measurement_theta_min 2.92
_cell_volume 1078.28(6)
_computing_cell_refinement 'SAINT V8.40B (?, 2016)'
_computing_data_reduction 'SAINT V8.40B (?, 2016)'
_computing_molecular_graphics 'Olex2 1.3 (Dolomanov et al., 2009)'
_computing_publication_material 'Olex2 1.3 (Dolomanov et al., 2009)'
_computing_structure_refinement 'SHELXL 2017/1 (Sheldrick, 2015)'
_computing_structure_solution 'SHELXT 2014/5 (Sheldrick, 2014)'
_diffrn_ambient_temperature 296.15
_diffrn_measured_fraction_theta_full 0.998
_diffrn_measured_fraction_theta_max 0.705
_diffrn_measurement_device_type 'Bruker APEX-II CCD'
_diffrn_measurement_method '\f and \w scans'
_diffrn_radiation_type MoK\a
_diffrn_radiation_wavelength 0.71073
_diffrn_reflns_av_R_equivalents 0.0283
_diffrn_reflns_av_unetI/netI 0.0179
_diffrn_reflns_Laue_measured_fraction_full 0.998
_diffrn_reflns_Laue_measured_fraction_max 0.705
_diffrn_reflns_limit_h_max 14
_diffrn_reflns_limit_h_min -13
_diffrn_reflns_limit_k_max 15
_diffrn_reflns_limit_k_min -15
_diffrn_reflns_limit_l_max 12
_diffrn_reflns_limit_l_min -12
_diffrn_reflns_number 17338
_diffrn_reflns_point_group_measured_fraction_full 0.998
_diffrn_reflns_point_group_measured_fraction_max 0.705
_diffrn_reflns_theta_full 25.242
_diffrn_reflns_theta_max 32.193
_diffrn_reflns_theta_min 2.354
_diffrn_source_current 1.0
_diffrn_source_power 0.05
_diffrn_source_voltage 50.0
_diffrn_standards_number 0
_exptl_absorpt_coefficient_mu 0.119
_exptl_absorpt_correction_T_max 0.7457
_exptl_absorpt_correction_T_min 0.6568
_exptl_absorpt_correction_type none
_exptl_absorpt_process_details
;
SADABS-2016/2 (Bruker,2016/2) was used for absorption correction.
wR2(int) was 0.1398 before and 0.0417 after correction.
The Ratio of minimum to maximum transmission is 0.8808.
The \l/2 correction factor is Not present.
;
_exptl_crystal_colour white
_exptl_crystal_density_diffrn 1.400
_exptl_crystal_description square
_exptl_crystal_F_000 472
_exptl_crystal_size_max 0.2
_exptl_crystal_size_mid 0.2
_exptl_crystal_size_min 0.2
_refine_diff_density_max 0.381
_refine_diff_density_min -0.351
_refine_diff_density_rms 0.061
_refine_ls_extinction_method none
_refine_ls_goodness_of_fit_ref 1.075
_refine_ls_hydrogen_treatment mixed
_refine_ls_matrix_type full
_refine_ls_number_parameters 155
_refine_ls_number_reflns 2683
_refine_ls_number_restraints 0
_refine_ls_restrained_S_all 1.075
_refine_ls_R_factor_all 0.0530
_refine_ls_R_factor_gt 0.0503
_refine_ls_shift/su_max 0.000
_refine_ls_shift/su_mean 0.000
_refine_ls_structure_factor_coef Fsqd
_refine_ls_weighting_details 'w=1/[\s^2^(Fo^2^)+(0.0777P)^2^+0.5907P] where P=(Fo^2^+2Fc^2^)/3'
_refine_ls_weighting_scheme calc
_refine_ls_wR_factor_gt 0.1428
_refine_ls_wR_factor_ref 0.1455
_reflns_Friedel_coverage 0.000
_reflns_number_gt 2496
_reflns_number_total 2683
_reflns_threshold_expression 'I > 2\s(I)'
_cod_data_source_file d4ob00392f2.cif
_cod_data_source_block 23novb_a
_cod_depositor_comments
;
          Adding full bibliography for 7159952.cif.

2025-01-30
Z value and formula fixed to values more according to usual
chemical conventions.                 miguel
;
_cod_original_formula_sum 'C2.18 H2.18 F0.55 N0.18'
_cod_original_formula_weight 41.31
_cod_original_formula_moiety '0.182(C12 H12 F3 N)'
_cod_original_formula_units_Z 22
_cod_database_code 7159952
_shelx_shelxl_version_number 2017/1
_shelx_space_group_comment
;
The symmetry employed for this shelxl refinement is uniquely defined
by the following loop, which should always be used as a source of
symmetry information in preference to the above space-group names.
They are only intended as comments.
;
_olex2_refinement_description
;
1. Fixed Uiso
 At 1.2 times of:
  All C(H) groups
 At 1.5 times of:
  All C(H,H,H) groups
2.a Aromatic/amide H refined with riding coordinates:
 C00B(H00F), C00C(H00G), C00F(H00K), C00G(H00L)
2.b Idealised Me refined as rotating group:
 C009(H00A,H00B,H00C), C00E(H00H,H00I,H00J)
;
_olex2_submission_special_instructions 'No special instructions were received'

loop_
_space_group_symop_operation_xyz
'x, y, z'
'-x, y+1/2, -z+1/2'
'-x, -y, -z'
'x, -y-1/2, z-1/2'

loop_
_atom_site_label
_atom_site_type_symbol
_atom_site_fract_x
_atom_site_fract_y
_atom_site_fract_z
_atom_site_U_iso_or_equiv
_atom_site_adp_type
_atom_site_occupancy
_atom_site_site_symmetry_order
_atom_site_calc_flag
_atom_site_refinement_flags_posn
_atom_site_refinement_flags_adp
_atom_site_refinement_flags_occupancy
_atom_site_disorder_assembly
_atom_site_disorder_group
F3 F 0.87600(11) 0.18683(8) 0.71301(13) 0.0434(3) Uani 1 1 d . . . . .
F2 F 0.94944(10) 0.29766(10) 0.90909(11) 0.0379(3) Uani 1 1 d . . . . .
F1 F 1.06314(10) 0.28179(10) 0.76609(13) 0.0454(3) Uani 1 1 d . . . . .
N004 N 0.59756(12) 0.34288(10) 0.56703(13) 0.0205(3) Uani 1 1 d . . . . .
C005 C 0.53747(15) 0.45672(11) 0.72167(15) 0.0214(3) Uani 1 1 d . . . . .
C006 C 0.71465(14) 0.40051(11) 0.66536(15) 0.0201(3) Uani 1 1 d . . . . .
C007 C 0.48765(14) 0.37629(11) 0.60079(14) 0.0198(3) Uani 1 1 d . . . . .
C008 C 0.68176(14) 0.47077(11) 0.76100(15) 0.0211(3) Uani 1 1 d . . . . .
C009 C 0.58886(16) 0.26124(12) 0.44802(16) 0.0249(3) Uani 1 1 d . . . . .
H00A H 0.659168 0.286480 0.409068 0.037 Uiso 1 1 calc R U . . .
H00B H 0.485514 0.260881 0.377396 0.037 Uiso 1 1 calc R U . . .
H00C H 0.616557 0.186100 0.484308 0.037 Uiso 1 1 calc R U . . .
C00A C 0.85377(15) 0.38421(13) 0.66183(17) 0.0259(3) Uani 1 1 d . . . . .
C00B C 0.34967(15) 0.34038(13) 0.53745(17) 0.0277(3) Uani 1 1 d . . . . .
H00F H 0.315285 0.291304 0.462089 0.033 Uiso 1 1 calc R U . . .
C00C C 0.44569(18) 0.50209(13) 0.78006(18) 0.0296(3) Uani 1 1 d . . . . .
H00G H 0.478490 0.552274 0.854316 0.036 Uiso 1 1 calc R U . . .
C00D C 0.93473(15) 0.28788(13) 0.76216(17) 0.0283(3) Uani 1 1 d . . . . .
C00E C 0.77732(18) 0.54761(13) 0.88276(19) 0.0335(4) Uani 1 1 d . . . . .
H00H H 0.727264 0.619835 0.872296 0.050 Uiso 1 1 calc R U . . .
H00I H 0.878620 0.557793 0.884178 0.050 Uiso 1 1 calc R U . . .
H00J H 0.785886 0.513303 0.968029 0.050 Uiso 1 1 calc R U . . .
C00F C 0.26216(17) 0.38563(15) 0.5983(2) 0.0366(4) Uani 1 1 d . . . . .
H00K H 0.158695 0.364244 0.560795 0.044 Uiso 1 1 calc R U . . .
C00G C 0.30922(19) 0.46565(15) 0.7181(2) 0.0380(4) Uani 1 1 d . . . . .
H00L H 0.234573 0.489754 0.748364 0.046 Uiso 1 1 calc R U . . .
H00D H 0.908(2) 0.4501(17) 0.700(2) 0.028(5) Uiso 1 1 d . . . . .
H00E H 0.849(2) 0.3688(17) 0.562(2) 0.029(5) Uiso 1 1 d . . . . .

loop_
_atom_site_aniso_label
_atom_site_aniso_U_11
_atom_site_aniso_U_22
_atom_site_aniso_U_33
_atom_site_aniso_U_23
_atom_site_aniso_U_13
_atom_site_aniso_U_12
F3 0.0267(5) 0.0262(5) 0.0687(8) 0.0033(5) 0.0102(5) 0.0011(4)
F2 0.0216(4) 0.0534(6) 0.0359(6) 0.0098(5) 0.0087(4) 0.0039(4)
F1 0.0147(4) 0.0571(7) 0.0659(8) 0.0172(6) 0.0180(4) 0.0080(4)
N004 0.0153(4) 0.0213(5) 0.0252(6) -0.0023(5) 0.0083(4) -0.0017(4)
C005 0.0215(5) 0.0186(6) 0.0264(7) 0.0041(5) 0.0119(5) 0.0019(4)
C006 0.0158(5) 0.0188(6) 0.0248(7) 0.0012(5) 0.0072(5) -0.0020(4)
C007 0.0163(5) 0.0202(6) 0.0240(7) 0.0045(5) 0.0092(5) 0.0005(4)
C008 0.0203(5) 0.0179(6) 0.0240(7) -0.0004(5) 0.0080(5) -0.0025(4)
C009 0.0234(6) 0.0237(6) 0.0278(8) -0.0054(6) 0.0107(5) -0.0025(5)
C00A 0.0166(5) 0.0275(7) 0.0343(8) 0.0048(6) 0.0108(5) -0.0012(5)
C00B 0.0177(5) 0.0292(7) 0.0343(8) 0.0084(6) 0.0084(5) -0.0024(5)
C00C 0.0350(7) 0.0259(7) 0.0361(9) 0.0067(6) 0.0228(7) 0.0090(6)
C00D 0.0148(5) 0.0330(8) 0.0370(9) 0.0045(6) 0.0103(5) -0.0006(5)
C00E 0.0306(7) 0.0267(7) 0.0381(9) -0.0088(6) 0.0086(6) -0.0072(6)
C00F 0.0197(6) 0.0403(9) 0.0523(11) 0.0185(8) 0.0172(7) 0.0042(6)
C00G 0.0307(7) 0.0395(9) 0.0563(11) 0.0201(8) 0.0306(8) 0.0143(6)

loop_
_atom_type_symbol
_atom_type_description
_atom_type_scat_dispersion_real
_atom_type_scat_dispersion_imag
_atom_type_scat_source
C C 0.0033 0.0016 'International Tables Vol C Tables 4.2.6.8 and 6.1.1.4'
H H 0.0000 0.0000 'International Tables Vol C Tables 4.2.6.8 and 6.1.1.4'
F F 0.0171 0.0103 'International Tables Vol C Tables 4.2.6.8 and 6.1.1.4'
N N 0.0061 0.0033 'International Tables Vol C Tables 4.2.6.8 and 6.1.1.4'

loop_
_geom_angle_atom_site_label_1
_geom_angle_atom_site_label_2
_geom_angle_atom_site_label_3
_geom_angle
_geom_angle_site_symmetry_1
_geom_angle_site_symmetry_3
_geom_angle_publ_flag
C006 N004 C009 133.45(11) . . ?
C007 N004 C006 97.77(11) . . ?
C007 N004 C009 128.77(11) . . ?
C008 C005 C007 106.65(12) . . ?
C008 C005 C00C 126.88(15) . . ?
C00C C005 C007 126.43(13) . . ?
N004 C006 C007 39.88(7) . . ?
N004 C006 C008 119.10(11) . . ?
C008 C006 C007 79.22(9) . . ?
C00A C006 N004 114.35(13) . . ?
C00A C006 C007 154.23(13) . . ?
C00A C006 C008 126.54(13) . . ?
N004 C007 C005 114.61(11) . . ?
N004 C007 C006 42.35(7) . . ?
C005 C007 C006 72.26(8) . . ?
C00B C007 N004 121.49(15) . . ?
C00B C007 C005 123.88(13) . . ?
C00B C007 C006 163.75(13) . . ?
C005 C008 C006 101.86(12) . . ?
C005 C008 C00E 122.93(14) . . ?
C006 C008 C00E 135.20(12) . . ?
N004 C009 H00A 109.5 . . ?
N004 C009 H00B 109.5 . . ?
N004 C009 H00C 109.5 . . ?
H00A C009 H00B 109.5 . . ?
H00A C009 H00C 109.5 . . ?
H00B C009 H00C 109.5 . . ?
C006 C00A C00D 107.95(12) . . ?
C006 C00A H00D 104.3(12) . . ?
C006 C00A H00E 113.9(10) . . ?
C00D C00A H00D 106.8(12) . . ?
C00D C00A H00E 111.8(11) . . ?
H00D C00A H00E 111.6(16) . . ?
C007 C00B H00F 125.8 . . ?
C007 C00B C00F 108.34(16) . . ?
C00F C00B H00F 125.8 . . ?
C005 C00C H00G 125.2 . . ?
C00G C00C C005 109.68(16) . . ?
C00G C00C H00G 125.2 . . ?
F3 C00D F2 108.71(12) . . ?
F3 C00D C00A 112.57(13) . . ?
F2 C00D C00A 117.87(13) . . ?
F1 C00D F3 102.52(13) . . ?
F1 C00D F2 107.39(13) . . ?
F1 C00D C00A 106.51(13) . . ?
C008 C00E H00H 109.5 . . ?
C008 C00E H00I 109.5 . . ?
C008 C00E H00J 109.5 . . ?
H00H C00E H00I 109.5 . . ?
H00H C00E H00J 109.5 . . ?
H00I C00E H00J 109.5 . . ?
C00B C00F H00K 115.7 . . ?
C00B C00F C00G 128.61(14) . . ?
C00G C00F H00K 115.7 . . ?
C00C C00G C00F 123.06(14) . . ?
C00C C00G H00L 118.5 . . ?
C00F C00G H00L 118.5 . . ?

loop_
_geom_bond_atom_site_label_1
_geom_bond_atom_site_label_2
_geom_bond_distance
_geom_bond_site_symmetry_2
_geom_bond_publ_flag
F3 C00D 1.3298(18) . ?
F2 C00D 1.504(2) . ?
F1 C00D 1.2008(15) . ?
N004 C006 1.3552(16) . ?
N004 C007 1.2899(16) . ?
N004 C009 1.5590(18) . ?
C005 C007 1.505(2) . ?
C005 C008 1.2667(17) . ?
C005 C00C 1.3616(19) . ?
C006 C007 1.9933(16) . ?
C006 C008 1.4347(19) . ?
C006 C00A 1.3455(17) . ?
C007 C00B 1.2745(18) . ?
C008 C00E 1.534(2) . ?
C009 H00A 0.9600 . ?
C009 H00B 0.9600 . ?
C009 H00C 0.9600 . ?
C00A C00D 1.532(2) . ?
C00A H00D 0.93(2) . ?
C00A H00E 1.06(2) . ?
C00B H00F 0.9300 . ?
C00B C00F 1.347(2) . ?
C00C H00G 0.9300 . ?
C00C C00G 1.263(2) . ?
C00E H00H 0.9600 . ?
C00E H00I 0.9600 . ?
C00E H00J 0.9600 . ?
C00F H00K 0.9300 . ?
C00F C00G 1.494(3) . ?
C00G H00L 0.9300 . ?

loop_
_geom_torsion_atom_site_label_1
_geom_torsion_atom_site_label_2
_geom_torsion_atom_site_label_3
_geom_torsion_atom_site_label_4
_geom_torsion
_geom_torsion_site_symmetry_1
_geom_torsion_site_symmetry_2
_geom_torsion_site_symmetry_3
_geom_torsion_site_symmetry_4
_geom_torsion_publ_flag
N004 C006 C008 C005 0.19(17) . . . . ?
N004 C006 C008 C00E -179.66(15) . . . . ?
N004 C006 C00A C00D -93.60(16) . . . . ?
N004 C007 C00B C00F 177.45(14) . . . . ?
C005 C007 C00B C00F -0.6(2) . . . . ?
C005 C00C C00G C00F -0.5(2) . . . . ?
C006 N004 C007 C005 0.40(15) . . . . ?
C006 N004 C007 C00B -177.84(14) . . . . ?
C006 C007 C00B C00F 172.2(4) . . . . ?
C006 C00A C00D F3 74.28(17) . . . . ?
C006 C00A C00D F2 -53.50(17) . . . . ?
C006 C00A C00D F1 -174.12(14) . . . . ?
C007 N004 C006 C008 -0.37(16) . . . . ?
C007 N004 C006 C00A 179.47(13) . . . . ?
C007 C005 C008 C006 0.08(14) . . . . ?
C007 C005 C008 C00E 179.95(13) . . . . ?
C007 C005 C00C C00G 0.6(2) . . . . ?
C007 C006 C008 C005 -0.06(10) . . . . ?
C007 C006 C008 C00E -179.91(17) . . . . ?
C007 C006 C00A C00D -92.8(3) . . . . ?
C007 C00B C00F C00G 0.8(2) . . . . ?
C008 C005 C007 N004 -0.34(17) . . . . ?
C008 C005 C007 C006 -0.06(11) . . . . ?
C008 C005 C007 C00B 177.85(14) . . . . ?
C008 C005 C00C C00G -176.83(15) . . . . ?
C008 C006 C00A C00D 86.23(17) . . . . ?
C009 N004 C006 C007 179.9(2) . . . . ?
C009 N004 C006 C008 179.54(13) . . . . ?
C009 N004 C006 C00A -0.6(2) . . . . ?
C009 N004 C007 C005 -179.52(12) . . . . ?
C009 N004 C007 C006 -179.92(19) . . . . ?
C009 N004 C007 C00B 2.2(2) . . . . ?
C00A C006 C008 C005 -179.64(15) . . . . ?
C00A C006 C008 C00E 0.5(3) . . . . ?
C00B C00F C00G C00C -0.2(3) . . . . ?
C00C C005 C007 N004 -178.22(14) . . . . ?
C00C C005 C007 C006 -177.94(15) . . . . ?
C00C C005 C007 C00B 0.0(2) . . . . ?
C00C C005 C008 C006 177.95(14) . . . . ?
C00C C005 C008 C00E -2.2(2) . . . . ?
